data_9005151
loop_
_publ_author_name
'Brigatti, M. F.'
'Poppi, L.'

_publ_section_title
;
 Crystal chemistry of Ba-rich trioctahedral micas-1M
 Sample: 21
;
_journal_name_full 'European Journal of Mineralogy'
_journal_page_first 857
_journal_page_last 871
_journal_volume 5
_journal_year 1993
_chemical_formula_sum
;Al1.457 Ba0.032 F0.165 Fe0.695 H1.265 K0.919 Mg1.997 Mn0.004 Na0.049 O11.835
 Si2.68 Ti0.166
;
_chemical_name_mineral Phlogopite
_space_group_IT_number 12
_symmetry_space_group_name_Hall '-C 2y'
_symmetry_space_group_name_H-M 'C 1 2/m 1'
_cell_angle_alpha 90
_cell_angle_beta 100.04
_cell_angle_gamma 90
_cell_formula_units_Z 2
_cell_length_a 5.326
_cell_length_b 9.222
_cell_length_c 10.223
_cell_volume 494.427
_database_code_amcsd 0006497
_exptl_crystal_density_diffrn 2.991
_cod_original_formula_sum
;O11.835 F.165 (K.919 Na.049 Ba.032) Al1.457 Fe.695 Mg1.997 Mn.004 Ti.166
 Si2.68 H1.265
;
_cod_database_code 9005151

loop_
_space_group_symop_operation_xyz
x,y,z
1/2+x,1/2+y,z
x,-y,z
1/2+x,1/2-y,z
-x,y,-z
1/2-x,1/2+y,-z
-x,-y,-z
1/2-x,1/2-y,-z

loop_
_atom_site_aniso_label
_atom_site_aniso_U_11
_atom_site_aniso_U_22
_atom_site_aniso_U_33
_atom_site_aniso_U_12
_atom_site_aniso_U_13
_atom_site_aniso_U_23
O1 0.03470 0.02068 0.02772 0.00000 0.00267 0.00000
O2 0.02578 0.03145 0.02669 -0.00564 0.00749 -0.00329
O3 0.02034 0.01810 0.02259 0.00025 0.00481 0.00047
O-H4 0.01867 0.01939 0.02207 0.00000 0.00428 0.00000
F4 0.01867 0.01939 0.02207 0.00000 0.00428 0.00000
O4 0.01867 0.01939 0.02207 0.00000 0.00428 0.00000
K 0.03776 0.03576 0.03953 0.00000 0.00802 0.00000
Na 0.03776 0.03576 0.03953 0.00000 0.00802 0.00000
Ba 0.03776 0.03576 0.03953 0.00000 0.00802 0.00000
AlM2 0.01700 0.02025 0.02515 0.00000 0.00481 0.00000
FeM2 0.01700 0.02025 0.02515 0.00000 0.00481 0.00000
MgM2 0.01700 0.02025 0.02515 0.00000 0.00481 0.00000
MnM2 0.01700 0.02025 0.02515 0.00000 0.00481 0.00000
TiM2 0.01700 0.02025 0.02515 0.00000 0.00481 0.00000
AlM1 0.01714 0.01465 0.02567 0.00000 0.00669 0.00000
FeM1 0.01714 0.01465 0.02567 0.00000 0.00669 0.00000
MgM1 0.01714 0.01465 0.02567 0.00000 0.00669 0.00000
MnM1 0.01714 0.01465 0.02567 0.00000 0.00669 0.00000
TiM1 0.01714 0.01465 0.02567 0.00000 0.00669 0.00000
SiT 0.01602 0.01465 0.02156 0.00000 0.00481 -0.00047
AlT 0.01602 0.01465 0.02156 0.00000 0.00481 -0.00047

loop_
_atom_site_label
_atom_site_fract_x
_atom_site_fract_y
_atom_site_fract_z
_atom_site_occupancy
_atom_site_U_iso_or_equiv
O1 0.00900 0.00000 0.16990 1.00000 0.02812
O2 0.33000 0.22640 0.16910 1.00000 0.02774
O3 0.13040 0.16750 0.39130 1.00000 0.02014
O-H4 0.13260 0.50000 0.39920 0.63250 0.01988
F4 0.13260 0.50000 0.39920 0.08230 0.01988
O4 0.13260 0.50000 0.39920 0.28520 0.01988
K 0.00000 0.50000 0.00000 0.91900 0.03762
Na 0.00000 0.50000 0.00000 0.04900 0.03762
Ba 0.00000 0.50000 0.00000 0.03200 0.03762
AlM2 0.00000 0.33540 0.50000 0.04580 0.02064
FeM2 0.00000 0.33540 0.50000 0.23180 0.02064
MgM2 0.00000 0.33540 0.50000 0.66550 0.02064
MnM2 0.00000 0.33540 0.50000 0.00150 0.02064
TiM2 0.00000 0.33540 0.50000 0.05530 0.02064
AlM1 0.00000 0.00000 0.50000 0.04580 0.01887
FeM1 0.00000 0.00000 0.50000 0.23180 0.01887
MgM1 0.00000 0.00000 0.50000 0.66550 0.01887
MnM1 0.00000 0.00000 0.50000 0.00150 0.01887
TiM1 0.00000 0.00000 0.50000 0.05530 0.01887
SiT 0.07520 0.16680 0.22620 0.67010 0.01722
AlT 0.07520 0.16680 0.22620 0.32990 0.01722

loop_
_cod_changelog_entry_id
_cod_changelog_entry_author
_cod_changelog_entry_date
_cod_changelog_entry_text
1
;cod-tools version 3.10.1
Id: cif_fix_AMCSD_aniso_labels 10200 2024-08-01 14:09:44Z saulius
;
2024-08-02T12:20:53+03:00
;Changed the following '_atom_site_aniso_label' values:
'OH4' -> 'O-H4'
;

loop_
_cod_related_entry_id
_cod_related_entry_database
_cod_related_entry_code
1 AMCSD 0006497
